data_1537170
loop_
_publ_author_name
'Fukaya, K.'
'Yamase, T.'

_publ_section_title
;
 Alkali-metal-controlled self-assembly of crown-shaped ring complexes of
 lanthanide/(alpha-(As W9 O33))(9-): (K (Eu (H2 O)2 (alpha-(As W9
 O33)))6)(35-) and (Cs (Eu (H2 O)2 (alpha-(As W9 O33)))4)(23-)
;
_journal_name_full 'Angew. Chem. Int. ed.'
_journal_page_first 654
_journal_page_last 658
_journal_volume 42
_journal_year 2003
_chemical_formula_sum 'As6 Cs22 Eu6 H112 K14 O254 W54'
_chemical_name_systematic 'Cs22 K13 (K (Eu (H2 O)2 (As W9 O33))6) (H2 O)44'
_space_group_IT_number 147
_symmetry_space_group_name_Hall '-P 3'
_symmetry_space_group_name_H-M 'P -3'
_cell_angle_alpha 90
_cell_angle_beta 90
_cell_angle_gamma 120
_cell_formula_units_Z 1
_cell_length_a 23.56
_cell_length_b 23.56
_cell_length_c 15.3698
_cell_volume 7388.383
_citation_journal_id_ASTM ACIEF5
_cod_data_source_file Fukaya_ACIEF5_2003_839.cif
_cod_data_source_block H112As6Cs22Eu6K14O254W54
_cod_original_formula_sum 'H112 As6 Cs22 Eu6 K14 O254 W54'
_cod_database_code 1537170

loop_
_symmetry_equiv_pos_as_xyz
x,y,z
-y,x-y,z
-x+y,-x,z
-x,-y,-z
y,-x+y,-z
x-y,x,-z

loop_
_atom_site_label
_atom_site_type_symbol
_atom_site_fract_x
_atom_site_fract_y
_atom_site_fract_z
_atom_site_occupancy
_atom_site_U_iso_or_equiv
O38 O-2 0.254 0.148 0.358 1 0.0
O31 O-2 0.007 0.304 -0.025 1 0.0
Cs3 Cs+1 0.208 0.3077 0.4751 1 0.0
O15 O-2 0.195 0.507 0.049 1 0.0
O29 O-2 -0.025 0.303 0.363 1 0.0
O19 O-2 0.064 0.432 0.401 1 0.0
K3 K+1 0.255 0.632 -0.028 0.33 0.0
W9 W+6 0.06542 0.20289 0.0838 1 0.0
O5 O-2 0.042 0.332 0.522 1 0.0
W1 W+6 0.207 0.44972 0.3189 1 0.0
O44 O-2 0.02 -0.003 0.171 0.33 0.0
O7 O-2 0.098 0.335 -0.16 1 0.0
W8 W+6 0.05052 0.20469 0.3015 1 0.0
K2 K+1 0.3535 0.2722 0.3217 1 0.0
O6 O-2 0.107 0.55 0.005 1 0.0
O35 O-2 0.199 0.309 -0.17 1 0.0
Eu1 Eu+3 0.21738 0.31052 -0.0178 1 0.0
O43 O-2 -0.069 0.498 0.442 0.5 0.0
O32 O-2 -0.012 0.196 0.074 1 0.0
O9 O-2 0.061 0.142 0.019 1 0.0
O30 O-2 0.011 0.427 0.063 1 0.0
O27 O-2 0.09 0.283 0.188 1 0.0
K1 K+1 0 0 0 1 0.0
K4 K+1 0.301 0.422 -0.267 0.83 0.0
As1 As+3 0.0566 0.3353 0.1777 1 0.0
O42 O-2 -0.093 0.392 0.396 0.5 0.0
O22 O-2 0.104 0.278 0 1 0.0
O33 O-2 -0.03 0.189 0.281 1 0.0
O34 O-2 0.314 0.409 -0.074 1 0.0
O21 O-2 0.095 0.429 -0.059 1 0.0
O39 O-2 0.24 0.486 -0.182 1 0.0
O8 O-2 0.039 0.146 0.373 1 0.0
W7 W+6 0.09198 0.34872 -0.0493 1 0.0
O12 O-2 0.209 0.373 0.285 1 0.0
O14 O-2 0.17 0.505 0.315 1 0.0
Cs4 Cs+1 0.2484 0.6212 0.437 0.33 0.0
W5 W+6 0.05492 0.34583 0.4052 1 0.0
O11 O-2 0.228 0.371 0.118 1 0.0
O1 O-2 0.281 0.496 0.366 1 0.0
O20 O-2 0.114 0.499 0.176 1 0.0
Cs1 Cs+1 0.3912 0.4388 0.1389 1 0.0
O37 O-2 0.158 0.159 0.455 1 0.0
Cs5 Cs+1 0.3711 0.62 0.1969 0.33 0.0
O40 O-2 0.342 0.422 0.431 1 0.0
O36 O-2 0.544 0.457 0.171 1 0.0
O16 O-2 0.192 0.4 -0.03 1 0.0
W2 W+6 0.22572 0.45041 0.0782 1 0.0
O24 O-2 0.078 0.277 0.37 1 0.0
O10 O-2 0.228 0.47 0.201 1 0.0
O17 O-2 0.166 0.247 0.115 1 0.0
O3 O-2 0.276 0.309 0.232 1 0.0
O4 O-2 0.083 0.553 0.318 1 0.0
O26 O-2 0.111 0.389 0.096 1 0.0
O18 O-2 0.151 0.24 0.288 1 0.0
O41 O-2 0.195 0.421 0.604 1 0.0
O23 O-2 0.052 0.16 0.197 1 0.0
O25 O-2 0.096 0.388 0.265 1 0.0
W6 W+6 0.09676 0.47696 0.0514 1 0.0
W4 W+6 0.0779 0.47605 0.2883 1 0.0
W3 W+6 0.20147 0.30551 0.2111 1 0.0
O28 O-2 0 0.426 0.255 1 0.0
O2 O-2 0.306 0.497 0.054 1 0.0
Cs2 Cs+1 0.1689 0.1209 0.1755 1 0.0
O13 O-2 0.153 0.397 0.407 1 0.0
